data_8102846
loop_
_publ_author_name
'Kwang Ha'

_publ_section_title
;
 Crystal structure of dibromobis(acridine)palladium(II), PdBr2(C13H9N)2
;
_journal_issue 4
_journal_name_full 'Zeitschrift f\"ur Kristallographie - New Crystal Structures'
_journal_page_first 663
_journal_volume 225
_journal_year 2010
_chemical_formula_moiety 'C26 H18 Br2 N2 Pd'
_chemical_formula_sum 'C26 H18 Br2 N2 Pd'
_chemical_formula_weight 624.64
_chemical_name_systematic
; 
Dibromobis(acridine)palladium(II)
;
_space_group_IT_number 15
_symmetry_cell_setting monoclinic
_symmetry_space_group_name_Hall '-C 2yc'
_symmetry_space_group_name_H-M 'C 1 2/c 1'
_atom_sites_solution_hydrogens geom
_atom_sites_solution_primary direct
_atom_sites_solution_secondary difmap
_audit_creation_method SHELXL-97
_cell_angle_alpha 90.00
_cell_angle_beta 115.098(2)
_cell_angle_gamma 90.00
_cell_formula_units_Z 4
_cell_length_a 16.0064(18)
_cell_length_b 8.7244(10)
_cell_length_c 17.0750(19)
_cell_measurement_reflns_used 2860
_cell_measurement_temperature 200(2)
_cell_measurement_theta_max 28.19
_cell_measurement_theta_min 2.63
_cell_volume 2159.3(4)
_computing_cell_refinement 'SAINT (Bruker, 2000)'
_computing_data_collection 'SMART (Bruker, 2000)'
_computing_data_reduction 'SAINT (Bruker, 2000)'
_computing_molecular_graphics 'ORTEP-III (Farrugia, 1997) and PLATON (Spek, 2003)'
_computing_publication_material SHELXL97
_computing_structure_refinement 'SHELXL-97 (Sheldrick, 1997)'
_computing_structure_solution 'SHELXS-97 (Sheldrick, 1997)'
_diffrn_ambient_temperature 200(2)
_diffrn_measured_fraction_theta_full 0.984
_diffrn_measured_fraction_theta_max 0.984
_diffrn_measurement_device_type 'Bruker SMART 1000 CCD'
_diffrn_measurement_method '\f and \w scans'
_diffrn_radiation_monochromator graphite
_diffrn_radiation_source 'fine-focus sealed tube'
_diffrn_radiation_type MoK\a
_diffrn_radiation_wavelength 0.71073
_diffrn_reflns_av_R_equivalents 0.0496
_diffrn_reflns_av_sigmaI/netI 0.0668
_diffrn_reflns_limit_h_max 21
_diffrn_reflns_limit_h_min -17
_diffrn_reflns_limit_k_max 11
_diffrn_reflns_limit_k_min -9
_diffrn_reflns_limit_l_max 22
_diffrn_reflns_limit_l_min -22
_diffrn_reflns_number 7751
_diffrn_reflns_theta_full 28.35
_diffrn_reflns_theta_max 28.35
_diffrn_reflns_theta_min 2.63
_diffrn_standards_decay_% 0
_diffrn_standards_interval_count 0
_diffrn_standards_interval_time 0
_diffrn_standards_number 0
_exptl_absorpt_coefficient_mu 4.577
_exptl_absorpt_correction_T_max 1.000
_exptl_absorpt_correction_T_min 0.700
_exptl_absorpt_correction_type multi-scan
_exptl_absorpt_process_details SADABS
_exptl_crystal_colour 'dark yellow'
_exptl_crystal_density_diffrn 1.921
_exptl_crystal_density_method 'not measured'
_exptl_crystal_description stick
_exptl_crystal_F_000 1216
_exptl_crystal_size_max 0.35
_exptl_crystal_size_mid 0.10
_exptl_crystal_size_min 0.07
_refine_diff_density_max 1.974
_refine_diff_density_min -1.349
_refine_diff_density_rms 0.198
_refine_ls_extinction_method none
_refine_ls_goodness_of_fit_ref 1.104
_refine_ls_hydrogen_treatment constr
_refine_ls_matrix_type full
_refine_ls_number_parameters 142
_refine_ls_number_reflns 2660
_refine_ls_number_restraints 0
_refine_ls_restrained_S_all 1.104
_refine_ls_R_factor_all 0.0851
_refine_ls_R_factor_gt 0.0393
_refine_ls_shift/su_max 0.000
_refine_ls_shift/su_mean 0.000
_refine_ls_structure_factor_coef Fsqd
_refine_ls_weighting_details 'calc w=1/[\s^2^(Fo^2^)+(0.0380P)^2^+2.6308P] where P=(Fo^2^+2Fc^2^)/3'
_refine_ls_weighting_scheme calc
_refine_ls_wR_factor_gt 0.0765
_refine_ls_wR_factor_ref 0.1060
_reflns_number_gt 1747
_reflns_number_total 2660
_reflns_threshold_expression >2sigma(I)
_cod_data_source_file 1267-3178.cff
_cod_data_source_block pdbr2(acr)2
_cod_depositor_comments
;
The following automatic conversions were performed:
'_symmetry_cell_setting' value 'Monoclinic' changed to 'monoclinic'
according to '/home/saulius/struct/CIF-dictionaries/cif_core.dic'
dictionary named 'cif_core.dic' version 2.4.1 from
2010-06-29.

'_exptl_absorpt_correction_type' value 'Multi-scan' changed
to 'multi-scan' according to
'/home/saulius/struct/CIF-dictionaries/cif_core.dic' dictionary named
'cif_core.dic' version 2.4.1 from 2010-06-29.

Automatic conversion script
Id: cif_fix_enum 1555 2011-01-17 13:19:09Z saulius 
;
_cod_original_sg_symbol_H-M C2/c
_cod_database_code 8102846

loop_
_symmetry_equiv_pos_as_xyz
'x, y, z'
'-x, y, -z+1/2'
'x+1/2, y+1/2, z'
'-x+1/2, y+1/2, -z+1/2'
'-x, -y, -z'
'x, -y, z-1/2'
'-x+1/2, -y+1/2, -z'
'x+1/2, -y+1/2, z-1/2'

loop_
_atom_site_label
_atom_site_type_symbol
_atom_site_fract_x
_atom_site_fract_y
_atom_site_fract_z
_atom_site_U_iso_or_equiv
_atom_site_adp_type
_atom_site_occupancy
_atom_site_symmetry_multiplicity
_atom_site_calc_flag
_atom_site_refinement_flags
_atom_site_disorder_assembly
_atom_site_disorder_group
Pd1 Pd 0.5000 0.5000 0.5000 0.02566(17) Uani 1 2 d S . .
Br1 Br 0.51584(4) 0.44065(7) 0.36754(4) 0.03870(19) Uani 1 1 d . . .
N1 N 0.3743(3) 0.3889(5) 0.4493(2) 0.0232(9) Uani 1 1 d . . .
C1 C 0.3685(3) 0.2417(6) 0.4712(3) 0.0257(11) Uani 1 1 d . . .
C2 C 0.4447(4) 0.1677(6) 0.5375(3) 0.0329(13) Uani 1 1 d . . .
H2 H 0.5007 0.2221 0.5675 0.039 Uiso 1 1 calc R . .
C3 C 0.4379(4) 0.0186(6) 0.5585(4) 0.0379(14) Uani 1 1 d . . .
H3 H 0.4899 -0.0294 0.6025 0.045 Uiso 1 1 calc R . .
C4 C 0.3562(4) -0.0655(6) 0.5166(4) 0.0395(14) Uani 1 1 d . . .
H4 H 0.3536 -0.1694 0.5321 0.047 Uiso 1 1 calc R . .
C5 C 0.2812(4) 0.0007(6) 0.4545(4) 0.0365(13) Uani 1 1 d . . .
H5 H 0.2255 -0.0560 0.4277 0.044 Uiso 1 1 calc R . .
C6 C 0.2846(4) 0.1551(6) 0.4286(3) 0.0292(12) Uani 1 1 d . . .
C7 C 0.2097(4) 0.2266(6) 0.3645(3) 0.0324(13) Uani 1 1 d . . .
H7 H 0.1542 0.1707 0.3345 0.039 Uiso 1 1 calc R . .
C8 C 0.2145(3) 0.3791(6) 0.3436(3) 0.0291(12) Uani 1 1 d . . .
C9 C 0.1377(4) 0.4588(7) 0.2804(4) 0.0400(15) Uani 1 1 d . . .
H9 H 0.0814 0.4055 0.2495 0.048 Uiso 1 1 calc R . .
C10 C 0.1436(4) 0.6087(7) 0.2638(4) 0.0448(16) Uani 1 1 d . . .
H10 H 0.0919 0.6601 0.2214 0.054 Uiso 1 1 calc R . .
C11 C 0.2266(4) 0.6882(6) 0.3093(4) 0.0378(14) Uani 1 1 d . . .
H11 H 0.2298 0.7941 0.2980 0.045 Uiso 1 1 calc R . .
C12 C 0.3024(4) 0.6170(6) 0.3693(3) 0.0342(13) Uani 1 1 d . . .
H12 H 0.3578 0.6734 0.3986 0.041 Uiso 1 1 calc R . .
C13 C 0.2996(3) 0.4587(6) 0.3887(3) 0.0257(11) Uani 1 1 d . . .

loop_
_atom_site_aniso_label
_atom_site_aniso_U_11
_atom_site_aniso_U_22
_atom_site_aniso_U_33
_atom_site_aniso_U_23
_atom_site_aniso_U_13
_atom_site_aniso_U_12
Pd1 0.0187(3) 0.0299(3) 0.0269(3) -0.0020(2) 0.0082(2) -0.0052(2)
Br1 0.0341(4) 0.0495(4) 0.0352(3) -0.0094(3) 0.0172(3) -0.0116(2)
N1 0.015(2) 0.029(2) 0.027(2) -0.0018(18) 0.0104(17) -0.0033(17)
C1 0.019(3) 0.033(3) 0.027(3) -0.007(2) 0.011(2) -0.003(2)
C2 0.026(3) 0.037(3) 0.033(3) 0.000(2) 0.010(2) 0.000(2)
C3 0.036(3) 0.039(4) 0.040(3) 0.006(3) 0.017(3) 0.003(3)
C4 0.046(4) 0.026(3) 0.050(4) 0.000(3) 0.024(3) -0.003(3)
C5 0.033(3) 0.033(3) 0.045(3) -0.006(3) 0.018(3) -0.008(3)
C6 0.028(3) 0.034(3) 0.029(3) -0.009(2) 0.015(2) -0.005(2)
C7 0.020(3) 0.040(3) 0.034(3) -0.006(2) 0.009(2) -0.008(2)
C8 0.024(3) 0.032(3) 0.030(3) -0.002(2) 0.010(2) -0.001(2)
C9 0.020(3) 0.047(4) 0.042(3) 0.000(3) 0.002(3) -0.001(2)
C10 0.033(4) 0.051(4) 0.038(3) 0.006(3) 0.004(3) 0.009(3)
C11 0.037(4) 0.032(3) 0.038(3) 0.008(3) 0.010(3) 0.004(2)
C12 0.030(3) 0.038(3) 0.034(3) 0.001(2) 0.013(2) -0.006(2)
C13 0.021(3) 0.032(3) 0.026(3) -0.001(2) 0.012(2) -0.001(2)

loop_
_atom_type_symbol
_atom_type_description
_atom_type_scat_dispersion_real
_atom_type_scat_dispersion_imag
_atom_type_scat_source
C C 0.0033 0.0016 'International Tables Vol C Tables 4.2.6.8 and 6.1.1.4'
H H 0.0000 0.0000 'International Tables Vol C Tables 4.2.6.8 and 6.1.1.4'
Br Br -0.2901 2.4595 'International Tables Vol C Tables 4.2.6.8 and 6.1.1.4'
N N 0.0061 0.0033 'International Tables Vol C Tables 4.2.6.8 and 6.1.1.4'
Pd Pd -0.9988 1.0072 'International Tables Vol C Tables 4.2.6.8 and 6.1.1.4'

loop_
_geom_angle_atom_site_label_1
_geom_angle_atom_site_label_2
_geom_angle_atom_site_label_3
_geom_angle
_geom_angle_site_symmetry_1
_geom_angle_site_symmetry_3
_geom_angle_publ_flag
N1 Pd1 N1 180.00(14) 5_666 . ?
N1 Pd1 Br1 88.74(11) 5_666 5_666 ?
N1 Pd1 Br1 91.26(11) . 5_666 ?
N1 Pd1 Br1 91.26(11) 5_666 . ?
N1 Pd1 Br1 88.74(11) . . ?
Br1 Pd1 Br1 180.0 5_666 . ?
C13 N1 C1 119.9(4) . . ?
C13 N1 Pd1 119.9(3) . . ?
C1 N1 Pd1 119.9(3) . . ?
N1 C1 C2 121.1(4) . . ?
N1 C1 C6 121.1(4) . . ?
C2 C1 C6 117.7(5) . . ?
C3 C2 C1 120.4(5) . . ?
C3 C2 H2 119.8 . . ?
C1 C2 H2 119.8 . . ?
C2 C3 C4 121.7(5) . . ?
C2 C3 H3 119.2 . . ?
C4 C3 H3 119.2 . . ?
C5 C4 C3 120.2(5) . . ?
C5 C4 H4 119.9 . . ?
C3 C4 H4 119.9 . . ?
C4 C5 C6 120.7(5) . . ?
C4 C5 H5 119.7 . . ?
C6 C5 H5 119.7 . . ?
C7 C6 C5 122.4(5) . . ?
C7 C6 C1 118.2(5) . . ?
C5 C6 C1 119.3(5) . . ?
C6 C7 C8 120.8(5) . . ?
C6 C7 H7 119.6 . . ?
C8 C7 H7 119.6 . . ?
C7 C8 C9 122.6(5) . . ?
C7 C8 C13 118.1(5) . . ?
C9 C8 C13 119.3(5) . . ?
C10 C9 C8 121.1(5) . . ?
C10 C9 H9 119.4 . . ?
C8 C9 H9 119.4 . . ?
C9 C10 C11 119.8(5) . . ?
C9 C10 H10 120.1 . . ?
C11 C10 H10 120.1 . . ?
C12 C11 C10 121.5(5) . . ?
C12 C11 H11 119.2 . . ?
C10 C11 H11 119.2 . . ?
C11 C12 C13 120.8(5) . . ?
C11 C12 H12 119.6 . . ?
C13 C12 H12 119.6 . . ?
N1 C13 C12 120.7(4) . . ?
N1 C13 C8 121.7(4) . . ?
C12 C13 C8 117.5(4) . . ?

loop_
_geom_bond_atom_site_label_1
_geom_bond_atom_site_label_2
_geom_bond_distance
_geom_bond_site_symmetry_2
_geom_bond_publ_flag
Pd1 N1 2.064(4) 5_666 ?
Pd1 N1 2.064(4) . ?
Pd1 Br1 2.4360(6) 5_666 ?
Pd1 Br1 2.4360(6) . ?
N1 C13 1.350(6) . ?
N1 C1 1.352(6) . ?
C1 C2 1.419(7) . ?
C1 C6 1.440(7) . ?
C2 C3 1.365(7) . ?
C2 H2 0.9500 . ?
C3 C4 1.403(8) . ?
C3 H3 0.9500 . ?
C4 C5 1.349(8) . ?
C4 H4 0.9500 . ?
C5 C6 1.426(8) . ?
C5 H5 0.9500 . ?
C6 C7 1.383(7) . ?
C7 C8 1.387(7) . ?
C7 H7 0.9500 . ?
C8 C9 1.426(7) . ?
C8 C13 1.429(7) . ?
C9 C10 1.350(8) . ?
C9 H9 0.9500 . ?
C10 C11 1.404(8) . ?
C10 H10 0.9500 . ?
C11 C12 1.361(7) . ?
C11 H11 0.9500 . ?
C12 C13 1.425(7) . ?
C12 H12 0.9500 . ?

loop_
_geom_torsion_atom_site_label_1
_geom_torsion_atom_site_label_2
_geom_torsion_atom_site_label_3
_geom_torsion_atom_site_label_4
_geom_torsion
_geom_torsion_site_symmetry_1
_geom_torsion_site_symmetry_2
_geom_torsion_site_symmetry_3
_geom_torsion_site_symmetry_4
_geom_torsion_publ_flag
N1 Pd1 N1 C13 94(100) 5_666 . . . ?
Br1 Pd1 N1 C13 103.2(4) 5_666 . . . ?
Br1 Pd1 N1 C13 -76.8(4) . . . . ?
N1 Pd1 N1 C1 -91(100) 5_666 . . . ?
Br1 Pd1 N1 C1 -82.6(4) 5_666 . . . ?
Br1 Pd1 N1 C1 97.4(4) . . . . ?
C13 N1 C1 C2 -177.1(5) . . . . ?
Pd1 N1 C1 C2 8.7(6) . . . . ?
C13 N1 C1 C6 2.3(7) . . . . ?
Pd1 N1 C1 C6 -171.9(4) . . . . ?
N1 C1 C2 C3 -179.6(5) . . . . ?
C6 C1 C2 C3 1.0(8) . . . . ?
C1 C2 C3 C4 -0.9(9) . . . . ?
C2 C3 C4 C5 -0.6(9) . . . . ?
C3 C4 C5 C6 1.9(9) . . . . ?
C4 C5 C6 C7 179.3(6) . . . . ?
C4 C5 C6 C1 -1.7(8) . . . . ?
N1 C1 C6 C7 -0.1(8) . . . . ?
C2 C1 C6 C7 179.3(5) . . . . ?
N1 C1 C6 C5 -179.2(5) . . . . ?
C2 C1 C6 C5 0.3(7) . . . . ?
C5 C6 C7 C8 177.2(5) . . . . ?
C1 C6 C7 C8 -1.8(8) . . . . ?
C6 C7 C8 C9 -177.5(5) . . . . ?
C6 C7 C8 C13 1.4(8) . . . . ?
C7 C8 C9 C10 177.6(6) . . . . ?
C13 C8 C9 C10 -1.3(9) . . . . ?
C8 C9 C10 C11 -0.1(10) . . . . ?
C9 C10 C11 C12 1.2(10) . . . . ?
C10 C11 C12 C13 -0.8(9) . . . . ?
C1 N1 C13 C12 175.4(5) . . . . ?
Pd1 N1 C13 C12 -10.4(6) . . . . ?
C1 N1 C13 C8 -2.7(7) . . . . ?
Pd1 N1 C13 C8 171.5(4) . . . . ?
C11 C12 C13 N1 -178.8(5) . . . . ?
C11 C12 C13 C8 -0.6(8) . . . . ?
C7 C8 C13 N1 0.8(8) . . . . ?
C9 C8 C13 N1 179.8(5) . . . . ?
C7 C8 C13 C12 -177.4(5) . . . . ?
C9 C8 C13 C12 1.6(8) . . . . ?
